data_2230700
loop_
_publ_author_name
'Qin, Zhen-Hua'
'Lou, Shu-Fang'
'Wang, Na'
'Wang, Fu-Yu'

_publ_section_title
;
 <i>catena</i>-Poly[[[(1,10-phenanthroline-\k^2^<i>N</i>,<i>N</i>')zinc]-\m-pyridine-2,3-dicarboxylato-\k^4^<i>N</i>,<i>O</i>^2^:<i>O</i>^2'^,<i>O</i>^3^]
 monohydrate]
;
_journal_coeditor_code HY2421
_journal_issue 7
_journal_name_full 'Acta Crystallographica Section E'
_journal_page_first m864
_journal_paper_doi 10.1107/S1600536811020344
_journal_volume 67
_journal_year 2011
_chemical_formula_iupac '[Zn (C7 H3 N O4) (C12 H8 N2)], H2 O'
_chemical_formula_moiety 'C19 H11 N3 O4 Zn, H2 O'
_chemical_formula_sum 'C19 H13 N3 O5 Zn'
_chemical_formula_weight 428.69
_chemical_name_systematic
;
<i>catena</i>-Poly[[[(1,10-phenanthroline-\k^2^<i>N</i>,<i>N</i>')zinc]-
\m-pyridine-2,3-dicarboxylato-
\k^4^<i>N</i>,<i>O</i>^2^:<i>O</i>^2'^,<i>O</i>^3^] monohydrate]
;
_space_group_IT_number 61
_symmetry_cell_setting orthorhombic
_symmetry_space_group_name_Hall '-P 2ac 2ab'
_symmetry_space_group_name_H-M 'P b c a'
_atom_sites_solution_hydrogens geom
_atom_sites_solution_primary direct
_atom_sites_solution_secondary difmap
_audit_creation_method SHELXL-97
_cell_angle_alpha 90.00
_cell_angle_beta 90.00
_cell_angle_gamma 90.00
_cell_formula_units_Z 8
_cell_length_a 12.2099(8)
_cell_length_b 11.6922(8)
_cell_length_c 23.2513(15)
_cell_measurement_reflns_used 4015
_cell_measurement_temperature 293(2)
_cell_measurement_theta_max 28.3
_cell_measurement_theta_min 1.75
_cell_volume 3319.4(4)
_computing_cell_refinement 'SAINT (Bruker, 2007)'
_computing_data_collection 'APEX2 (Bruker, 2007)'
_computing_data_reduction 'SAINT (Bruker, 2007)'
_computing_molecular_graphics 'SHELXTL (Sheldrick, 2008)'
_computing_publication_material 'SHELXTL (Sheldrick, 2008)'
_computing_structure_refinement 'SHELXL97 (Sheldrick, 2008)'
_computing_structure_solution 'SHELXS97 (Sheldrick, 2008)'
_diffrn_ambient_temperature 293(2)
_diffrn_measured_fraction_theta_full 0.998
_diffrn_measured_fraction_theta_max 0.998
_diffrn_measurement_device_type 'Bruker APEXII CCD'
_diffrn_measurement_method '\f and \w'
_diffrn_radiation_monochromator graphite
_diffrn_radiation_source 'fine-focus sealed tube'
_diffrn_radiation_type MoK\a
_diffrn_radiation_wavelength 0.71073
_diffrn_reflns_av_R_equivalents 0.0403
_diffrn_reflns_av_sigmaI/netI 0.0256
_diffrn_reflns_limit_h_max 15
_diffrn_reflns_limit_h_min -15
_diffrn_reflns_limit_k_max 15
_diffrn_reflns_limit_k_min -15
_diffrn_reflns_limit_l_max 29
_diffrn_reflns_limit_l_min -29
_diffrn_reflns_number 30212
_diffrn_reflns_theta_full 27.50
_diffrn_reflns_theta_max 27.50
_diffrn_reflns_theta_min 1.75
_exptl_absorpt_coefficient_mu 1.520
_exptl_absorpt_correction_T_max 0.8386
_exptl_absorpt_correction_T_min 0.7212
_exptl_absorpt_correction_type multi-scan
_exptl_absorpt_process_details '(SADABS; Sheldrick, 1996)'
_exptl_crystal_colour colorless
_exptl_crystal_density_diffrn 1.716
_exptl_crystal_density_method 'not measured'
_exptl_crystal_description block
_exptl_crystal_F_000 1744
_exptl_crystal_size_max 0.23
_exptl_crystal_size_mid 0.19
_exptl_crystal_size_min 0.12
_refine_diff_density_max 0.759
_refine_diff_density_min -1.017
_refine_ls_extinction_method none
_refine_ls_goodness_of_fit_ref 1.063
_refine_ls_hydrogen_treatment constr
_refine_ls_matrix_type full
_refine_ls_number_parameters 253
_refine_ls_number_reflns 3802
_refine_ls_number_restraints 0
_refine_ls_restrained_S_all 1.063
_refine_ls_R_factor_all 0.0637
_refine_ls_R_factor_gt 0.0506
_refine_ls_shift/su_max 0.001
_refine_ls_shift/su_mean 0.000
_refine_ls_structure_factor_coef Fsqd
_refine_ls_weighting_details 'calc w=1/[\s^2^(Fo^2^)+(0.1103P)^2^+4.4449P] where P=(Fo^2^+2Fc^2^)/3'
_refine_ls_weighting_scheme calc
_refine_ls_wR_factor_gt 0.1610
_refine_ls_wR_factor_ref 0.1748
_reflns_number_gt 3010
_reflns_number_total 3802
_reflns_threshold_expression I>2\s(I)
_cod_data_source_file hy2421.cif
_cod_data_source_block I
_cod_database_code 2230700
_cod_database_fobs_code 2230700

loop_
_symmetry_equiv_pos_as_xyz
'x, y, z'
'-x+1/2, -y, z+1/2'
'x+1/2, -y+1/2, -z'
'-x, y+1/2, -z+1/2'
'-x, -y, -z'
'x-1/2, y, -z-1/2'
'-x-1/2, y-1/2, z'
'x, -y-1/2, z-1/2'

loop_
_atom_site_type_symbol
_atom_site_label
_atom_site_fract_x
_atom_site_fract_y
_atom_site_fract_z
_atom_site_U_iso_or_equiv
_atom_site_adp_type
_atom_site_calc_flag
_atom_site_refinement_flags
_atom_site_occupancy
_atom_site_symmetry_multiplicity
_atom_site_disorder_assembly
_atom_site_disorder_group
Zn Zn1 0.21166(4) 0.05837(3) 0.378838(18) 0.02796(19) Uani d . 1 1 . .
O O1 0.1506(2) 0.22624(19) 0.37472(10) 0.0250(5) Uani d . 1 1 . .
O O2 0.19575(19) 0.4075(2) 0.38954(11) 0.0248(5) Uani d . 1 1 . .
O O3 0.2708(3) 0.4531(3) 0.53194(15) 0.0586(10) Uani d . 1 1 . .
O O4 0.3580(2) 0.53247(19) 0.45856(10) 0.0288(5) Uani d . 1 1 . .
N N1 0.0847(2) -0.0270(2) 0.33197(12) 0.0230(6) Uani d . 1 1 . .
N N2 0.2625(2) 0.0835(2) 0.29172(12) 0.0242(6) Uani d . 1 1 . .
N N3 0.3382(2) 0.1532(2) 0.42019(11) 0.0217(5) Uani d . 1 1 . .
C C1 -0.0016(3) -0.0834(3) 0.35158(15) 0.0286(7) Uani d . 1 1 . .
H H1A -0.0132 -0.0853 0.3911 0.034 Uiso calc R 1 1 . .
C C2 -0.0768(3) -0.1405(3) 0.31582(17) 0.0345(8) Uani d . 1 1 . .
H H2A -0.1351 -0.1809 0.3317 0.041 Uiso calc R 1 1 . .
C C3 -0.0631(3) -0.1360(3) 0.25741(17) 0.0326(8) Uani d . 1 1 . .
H H3A -0.1124 -0.1727 0.2332 0.039 Uiso calc R 1 1 . .
C C4 0.0263(3) -0.0752(3) 0.23440(16) 0.0277(7) Uani d . 1 1 . .
C C5 0.0465(3) -0.0641(3) 0.17420(17) 0.0368(9) Uani d . 1 1 . .
H H5A -0.0009 -0.0988 0.1483 0.044 Uiso calc R 1 1 . .
C C6 0.1321(3) -0.0049(4) 0.15423(15) 0.0384(9) Uani d . 1 1 . .
H H6A 0.1427 0.0009 0.1147 0.046 Uiso calc R 1 1 . .
C C7 0.2082(3) 0.0498(3) 0.19250(16) 0.0288(8) Uani d . 1 1 . .
C C8 0.3005(3) 0.1110(3) 0.17423(17) 0.0342(8) Uani d . 1 1 . .
H H8A 0.3138 0.1208 0.1352 0.041 Uiso calc R 1 1 . .
C C9 0.3705(3) 0.1557(3) 0.21347(16) 0.0349(8) Uani d . 1 1 . .
H H9A 0.4322 0.1958 0.2015 0.042 Uiso calc R 1 1 . .
C C10 0.3491(3) 0.1410(3) 0.27237(16) 0.0307(8) Uani d . 1 1 . .
H H10A 0.3973 0.1726 0.2989 0.037 Uiso calc R 1 1 . .
C C11 0.1920(3) 0.0382(3) 0.25240(15) 0.0231(7) Uani d . 1 1 . .
C C12 0.0994(3) -0.0230(3) 0.27382(14) 0.0225(6) Uani d . 1 1 . .
C C13 0.3092(2) 0.2624(3) 0.43099(13) 0.0187(6) Uani d . 1 1 . .
C C14 0.3641(3) 0.3299(3) 0.47056(14) 0.0219(6) Uani d . 1 1 . .
C C15 0.4553(3) 0.2838(3) 0.49769(16) 0.0327(8) Uani d . 1 1 . .
H H15A 0.4938 0.3266 0.5247 0.039 Uiso calc R 1 1 . .
C C16 0.4885(3) 0.1736(3) 0.48438(18) 0.0379(9) Uani d . 1 1 . .
H H16A 0.5515 0.1428 0.5008 0.045 Uiso calc R 1 1 . .
C C17 0.4264(3) 0.1104(3) 0.44629(16) 0.0306(8) Uani d . 1 1 . .
H H17A 0.4467 0.0353 0.4386 0.037 Uiso calc R 1 1 . .
C C18 0.3260(3) 0.4482(3) 0.48823(15) 0.0268(7) Uani d . 1 1 . .
C C19 0.2113(2) 0.3025(3) 0.39622(14) 0.0184(6) Uani d . 1 1 . .
O O1W 0.2841(4) 0.6974(4) 0.57381(19) 0.0825(14) Uani d . 1 1 . .
H H1WA 0.2747 0.6382 0.5532 0.124 Uiso d R 1 1 . .
H H1WB 0.2737 0.7562 0.5531 0.124 Uiso d R 1 1 . .

loop_
_atom_site_aniso_label
_atom_site_aniso_U_11
_atom_site_aniso_U_22
_atom_site_aniso_U_33
_atom_site_aniso_U_12
_atom_site_aniso_U_13
_atom_site_aniso_U_23
Zn1 0.0332(3) 0.0191(3) 0.0316(3) -0.00121(15) -0.00367(16) -0.00071(14)
O1 0.0252(12) 0.0133(11) 0.0364(13) -0.0015(9) -0.0122(10) -0.0010(9)
O2 0.0259(12) 0.0095(11) 0.0390(13) 0.0011(9) -0.0060(10) -0.0012(9)
O3 0.089(3) 0.049(2) 0.0371(18) 0.0081(17) 0.0260(17) -0.0036(14)
O4 0.0411(14) 0.0166(11) 0.0286(12) -0.0053(10) -0.0077(10) -0.0003(9)
N1 0.0236(14) 0.0206(13) 0.0247(13) -0.0018(11) -0.0032(11) 0.0009(11)
N2 0.0279(14) 0.0189(13) 0.0257(14) -0.0032(11) -0.0027(11) 0.0006(11)
N3 0.0252(14) 0.0138(12) 0.0260(13) -0.0005(10) -0.0049(11) 0.0020(10)
C1 0.0278(17) 0.0292(18) 0.0288(18) -0.0025(14) -0.0008(14) 0.0031(14)
C2 0.0253(17) 0.0304(19) 0.048(2) -0.0060(14) -0.0013(16) 0.0016(16)
C3 0.0268(17) 0.0309(19) 0.040(2) -0.0039(15) -0.0074(15) -0.0068(15)
C4 0.0266(17) 0.0252(17) 0.0314(18) 0.0019(13) -0.0067(14) -0.0047(13)
C5 0.037(2) 0.046(2) 0.0278(18) 0.0025(17) -0.0112(16) -0.0066(15)
C6 0.043(2) 0.051(2) 0.0213(17) 0.0007(18) -0.0068(15) -0.0019(16)
C7 0.0320(19) 0.031(2) 0.0229(17) 0.0047(14) -0.0040(13) 0.0016(13)
C8 0.043(2) 0.033(2) 0.0273(18) 0.0008(16) 0.0061(15) 0.0068(15)
C9 0.039(2) 0.0272(18) 0.039(2) -0.0074(15) 0.0070(16) 0.0053(15)
C10 0.0335(18) 0.0228(17) 0.0358(19) -0.0083(14) -0.0003(15) 0.0011(14)
C11 0.0262(16) 0.0192(15) 0.0238(16) 0.0014(12) -0.0047(13) 0.0005(12)
C12 0.0229(16) 0.0193(15) 0.0253(16) 0.0003(12) -0.0051(12) 0.0002(12)
C13 0.0217(14) 0.0157(14) 0.0188(14) -0.0006(11) -0.0015(11) 0.0016(11)
C14 0.0279(16) 0.0152(14) 0.0227(15) -0.0050(12) -0.0033(12) 0.0014(11)
C15 0.036(2) 0.0255(18) 0.0363(19) -0.0051(14) -0.0167(16) 0.0013(14)
C16 0.034(2) 0.0265(19) 0.053(2) 0.0010(15) -0.0228(18) 0.0048(16)
C17 0.0296(18) 0.0182(16) 0.044(2) 0.0040(13) -0.0109(15) 0.0016(14)
C18 0.0351(19) 0.0217(17) 0.0237(16) -0.0009(13) -0.0046(14) -0.0049(12)
C19 0.0218(15) 0.0156(14) 0.0178(14) 0.0004(11) -0.0007(11) -0.0003(11)
O1W 0.121(4) 0.069(3) 0.057(3) 0.019(2) -0.026(2) -0.006(2)

loop_
_atom_type_symbol
_atom_type_description
_atom_type_scat_dispersion_real
_atom_type_scat_dispersion_imag
_atom_type_scat_source
C C 0.0033 0.0016 'International Tables Vol C Tables 4.2.6.8 and 6.1.1.4'
H H 0.0000 0.0000 'International Tables Vol C Tables 4.2.6.8 and 6.1.1.4'
N N 0.0061 0.0033 'International Tables Vol C Tables 4.2.6.8 and 6.1.1.4'
O O 0.0106 0.0060 'International Tables Vol C Tables 4.2.6.8 and 6.1.1.4'
Zn Zn 0.2839 1.4301 'International Tables Vol C Tables 4.2.6.8 and 6.1.1.4'

loop_
_geom_angle_atom_site_label_1
_geom_angle_atom_site_label_2
_geom_angle_atom_site_label_3
_geom_angle_site_symmetry_1
_geom_angle_site_symmetry_3
_geom_angle
_geom_angle_publ_flag
O4 Zn1 O1 7_655 . 91.81(9) ?
O4 Zn1 O2 7_655 7_655 89.56(9) ?
O1 Zn1 O2 . 7_655 167.49(9) ?
O4 Zn1 N3 7_655 . 88.28(10) ?
O1 Zn1 N3 . . 78.00(9) ?
O2 Zn1 N3 7_655 . 89.61(10) ?
O4 Zn1 N2 7_655 . 172.42(11) ?
O1 Zn1 N2 . . 86.07(10) ?
O2 Zn1 N2 7_655 . 94.09(11) ?
N3 Zn1 N2 . . 98.36(11) ?
O4 Zn1 N1 7_655 . 95.17(11) ?
O1 Zn1 N1 . . 98.93(10) ?
O2 Zn1 N1 7_655 . 93.33(10) ?
N3 Zn1 N1 . . 175.47(10) ?
N2 Zn1 N1 . . 78.01(11) ?
C19 O1 Zn1 . . 115.6(2) ?
C19 O2 Zn1 . 7_665 138.9(2) ?
C18 O4 Zn1 . 7_665 118.5(2) ?
C1 N1 C12 . . 117.6(3) ?
C1 N1 Zn1 . . 129.3(2) ?
C12 N1 Zn1 . . 113.1(2) ?
C10 N2 C11 . . 118.1(3) ?
C10 N2 Zn1 . . 128.3(2) ?
C11 N2 Zn1 . . 113.5(2) ?
C17 N3 C13 . . 118.8(3) ?
C17 N3 Zn1 . . 126.6(2) ?
C13 N3 Zn1 . . 112.7(2) ?
N1 C1 C2 . . 123.5(3) ?
N1 C1 H1A . . 118.3 ?
C2 C1 H1A . . 118.3 ?
C3 C2 C1 . . 119.2(3) ?
C3 C2 H2A . . 120.4 ?
C1 C2 H2A . . 120.4 ?
C2 C3 C4 . . 119.4(3) ?
C2 C3 H3A . . 120.3 ?
C4 C3 H3A . . 120.3 ?
C3 C4 C12 . . 117.4(3) ?
C3 C4 C5 . . 123.6(3) ?
C12 C4 C5 . . 119.1(3) ?
C6 C5 C4 . . 121.6(3) ?
C6 C5 H5A . . 119.2 ?
C4 C5 H5A . . 119.2 ?
C5 C6 C7 . . 121.4(3) ?
C5 C6 H6A . . 119.3 ?
C7 C6 H6A . . 119.3 ?
C8 C7 C11 . . 117.4(3) ?
C8 C7 C6 . . 124.0(4) ?
C11 C7 C6 . . 118.6(3) ?
C9 C8 C7 . . 120.0(3) ?
C9 C8 H8A . . 120.0 ?
C7 C8 H8A . . 120.0 ?
C8 C9 C10 . . 119.4(3) ?
C8 C9 H9A . . 120.3 ?
C10 C9 H9A . . 120.3 ?
N2 C10 C9 . . 122.6(3) ?
N2 C10 H10A . . 118.7 ?
C9 C10 H10A . . 118.7 ?
N2 C11 C7 . . 122.4(3) ?
N2 C11 C12 . . 117.5(3) ?
C7 C11 C12 . . 120.1(3) ?
N1 C12 C4 . . 122.9(3) ?
N1 C12 C11 . . 117.8(3) ?
C4 C12 C11 . . 119.3(3) ?
N3 C13 C14 . . 122.4(3) ?
N3 C13 C19 . . 113.6(3) ?
C14 C13 C19 . . 124.0(3) ?
C13 C14 C15 . . 117.9(3) ?
C13 C14 C18 . . 123.5(3) ?
C15 C14 C18 . . 118.5(3) ?
C16 C15 C14 . . 119.7(3) ?
C16 C15 H15A . . 120.2 ?
C14 C15 H15A . . 120.2 ?
C17 C16 C15 . . 118.7(3) ?
C17 C16 H16A . . 120.7 ?
C15 C16 H16A . . 120.7 ?
N3 C17 C16 . . 122.4(3) ?
N3 C17 H17A . . 118.8 ?
C16 C17 H17A . . 118.8 ?
O3 C18 O4 . . 126.0(3) ?
O3 C18 C14 . . 116.0(3) ?
O4 C18 C14 . . 117.9(3) ?
O2 C19 O1 . . 123.7(3) ?
O2 C19 C13 . . 119.2(3) ?
O1 C19 C13 . . 117.1(3) ?
H1WA O1W H1WB . . 108.7 ?

loop_
_geom_bond_atom_site_label_1
_geom_bond_atom_site_label_2
_geom_bond_site_symmetry_2
_geom_bond_distance
_geom_bond_publ_flag
Zn1 O1 . 2.102(2) y
Zn1 O2 7_655 2.110(2) y
Zn1 O4 7_655 2.062(2) y
Zn1 N1 . 2.142(3) y
Zn1 N2 . 2.139(3) y
Zn1 N3 . 2.131(3) y
O1 C19 . 1.262(4) ?
O2 C19 . 1.252(4) ?
O3 C18 . 1.221(5) ?
O4 C18 . 1.265(4) ?
N1 C1 . 1.324(4) ?
N1 C12 . 1.365(4) ?
N2 C10 . 1.331(5) ?
N2 C11 . 1.362(4) ?
N3 C17 . 1.333(4) ?
N3 C13 . 1.349(4) ?
C1 C2 . 1.407(5) ?
C1 H1A . 0.9300 ?
C2 C3 . 1.369(6) ?
C2 H2A . 0.9300 ?
C3 C4 . 1.408(5) ?
C3 H3A . 0.9300 ?
C4 C12 . 1.417(5) ?
C4 C5 . 1.427(5) ?
C5 C6 . 1.336(6) ?
C5 H5A . 0.9300 ?
C6 C7 . 1.436(5) ?
C6 H6A . 0.9300 ?
C7 C8 . 1.401(5) ?
C7 C11 . 1.413(5) ?
C8 C9 . 1.355(6) ?
C8 H8A . 0.9300 ?
C9 C10 . 1.405(5) ?
C9 H9A . 0.9300 ?
C10 H10A . 0.9300 ?
C11 C12 . 1.429(5) ?
C13 C14 . 1.386(4) ?
C13 C19 . 1.518(4) ?
C14 C15 . 1.389(5) ?
C14 C18 . 1.516(4) ?
C15 C16 . 1.386(5) ?
C15 H15A . 0.9300 ?
C16 C17 . 1.381(5) ?
C16 H16A . 0.9300 ?
C17 H17A . 0.9300 ?
O1W H1WA . 0.85 ?
O1W H1WB . 0.85 ?

loop_
_geom_hbond_atom_site_label_D
_geom_hbond_atom_site_label_H
_geom_hbond_atom_site_label_A
_geom_hbond_site_symmetry_A
_geom_hbond_distance_DH
_geom_hbond_distance_HA
_geom_hbond_distance_DA
_geom_hbond_angle_DHA
O1W H1WA O3 . 0.85 2.22 3.022(5) 157
O1W H1WB O3 7_665 0.85 2.42 3.215(5) 157

loop_
_geom_torsion_atom_site_label_1
_geom_torsion_atom_site_label_2
_geom_torsion_atom_site_label_3
_geom_torsion_atom_site_label_4
_geom_torsion_site_symmetry_1
_geom_torsion_site_symmetry_2
_geom_torsion_site_symmetry_3
_geom_torsion_site_symmetry_4
_geom_torsion
_geom_torsion_publ_flag
O4 Zn1 O1 C19 7_655 . . . 88.5(2) ?
O2 Zn1 O1 C19 7_655 . . . -7.6(6) ?
N3 Zn1 O1 C19 . . . . 0.6(2) ?
N2 Zn1 O1 C19 . . . . -98.8(2) ?
N1 Zn1 O1 C19 . . . . -176.0(2) ?
O4 Zn1 N1 C1 7_655 . . . -4.8(3) ?
O1 Zn1 N1 C1 . . . . -97.5(3) ?
O2 Zn1 N1 C1 7_655 . . . 85.0(3) ?
N2 Zn1 N1 C1 . . . . 178.5(3) ?
O4 Zn1 N1 C12 7_655 . . . 176.9(2) ?
O1 Zn1 N1 C12 . . . . 84.2(2) ?
O2 Zn1 N1 C12 7_655 . . . -93.3(2) ?
N2 Zn1 N1 C12 . . . . 0.2(2) ?
O1 Zn1 N2 C10 . . . . 78.1(3) ?
O2 Zn1 N2 C10 7_655 . . . -89.4(3) ?
N3 Zn1 N2 C10 . . . . 0.8(3) ?
N1 Zn1 N2 C10 . . . . 178.1(3) ?
O1 Zn1 N2 C11 . . . . -98.5(2) ?
O2 Zn1 N2 C11 7_655 . . . 94.0(2) ?
N3 Zn1 N2 C11 . . . . -175.8(2) ?
N1 Zn1 N2 C11 . . . . 1.5(2) ?
O4 Zn1 N3 C17 7_655 . . . 81.9(3) ?
O1 Zn1 N3 C17 . . . . 174.1(3) ?
O2 Zn1 N3 C17 7_655 . . . -7.7(3) ?
N2 Zn1 N3 C17 . . . . -101.8(3) ?
O4 Zn1 N3 C13 7_655 . . . -82.2(2) ?
O1 Zn1 N3 C13 . . . . 10.0(2) ?
O2 Zn1 N3 C13 7_655 . . . -171.8(2) ?
N2 Zn1 N3 C13 . . . . 94.2(2) ?
C12 N1 C1 C2 . . . . 1.3(5) ?
Zn1 N1 C1 C2 . . . . -176.9(3) ?
N1 C1 C2 C3 . . . . -1.9(6) ?
C1 C2 C3 C4 . . . . 0.5(6) ?
C2 C3 C4 C12 . . . . 1.2(5) ?
C2 C3 C4 C5 . . . . -179.0(4) ?
C3 C4 C5 C6 . . . . 179.6(4) ?
C12 C4 C5 C6 . . . . -0.6(6) ?
C4 C5 C6 C7 . . . . 0.3(6) ?
C5 C6 C7 C8 . . . . 178.7(4) ?
C5 C6 C7 C11 . . . . 1.2(6) ?
C11 C7 C8 C9 . . . . 0.4(5) ?
C6 C7 C8 C9 . . . . -177.1(4) ?
C7 C8 C9 C10 . . . . -0.5(6) ?
C11 N2 C10 C9 . . . . -0.4(5) ?
Zn1 N2 C10 C9 . . . . -176.9(3) ?
C8 C9 C10 N2 . . . . 0.5(6) ?
C10 N2 C11 C7 . . . . 0.3(5) ?
Zn1 N2 C11 C7 . . . . 177.2(3) ?
C10 N2 C11 C12 . . . . -179.9(3) ?
Zn1 N2 C11 C12 . . . . -2.9(4) ?
C8 C7 C11 N2 . . . . -0.2(5) ?
C6 C7 C11 N2 . . . . 177.4(3) ?
C8 C7 C11 C12 . . . . 179.9(3) ?
C6 C7 C11 C12 . . . . -2.4(5) ?
C1 N1 C12 C4 . . . . 0.6(5) ?
Zn1 N1 C12 C4 . . . . 179.1(3) ?
C1 N1 C12 C11 . . . . 179.6(3) ?
Zn1 N1 C12 C11 . . . . -1.9(4) ?
C3 C4 C12 N1 . . . . -1.8(5) ?
C5 C4 C12 N1 . . . . 178.4(3) ?
C3 C4 C12 C11 . . . . 179.2(3) ?
C5 C4 C12 C11 . . . . -0.7(5) ?
N2 C11 C12 N1 . . . . 3.3(4) ?
C7 C11 C12 N1 . . . . -176.9(3) ?
N2 C11 C12 C4 . . . . -177.7(3) ?
C7 C11 C12 C4 . . . . 2.2(5) ?
C17 N3 C13 C14 . . . . -3.6(5) ?
Zn1 N3 C13 C14 . . . . 161.9(2) ?
C17 N3 C13 C19 . . . . 176.9(3) ?
Zn1 N3 C13 C19 . . . . -17.7(3) ?
N3 C13 C14 C15 . . . . 3.1(5) ?
C19 C13 C14 C15 . . . . -177.4(3) ?
N3 C13 C14 C18 . . . . -173.2(3) ?
C19 C13 C14 C18 . . . . 6.3(5) ?
C13 C14 C15 C16 . . . . 0.4(5) ?
C18 C14 C15 C16 . . . . 176.8(4) ?
C14 C15 C16 C17 . . . . -3.1(6) ?
C13 N3 C17 C16 . . . . 0.6(5) ?
Zn1 N3 C17 C16 . . . . -162.6(3) ?
C15 C16 C17 N3 . . . . 2.7(6) ?
Zn1 O4 C18 O3 7_665 . . . -109.1(4) ?
Zn1 O4 C18 C14 7_665 . . . 74.6(4) ?
C13 C14 C18 O3 . . . . 95.4(5) ?
C15 C14 C18 O3 . . . . -80.8(5) ?
C13 C14 C18 O4 . . . . -87.9(4) ?
C15 C14 C18 O4 . . . . 95.8(4) ?
Zn1 O2 C19 O1 7_665 . . . -143.6(3) ?
Zn1 O2 C19 C13 7_665 . . . 35.2(5) ?
Zn1 O1 C19 O2 . . . . 168.5(3) ?
Zn1 O1 C19 C13 . . . . -10.3(4) ?
N3 C13 C19 O2 . . . . -159.6(3) ?
C14 C13 C19 O2 . . . . 20.9(5) ?
N3 C13 C19 O1 . . . . 19.2(4) ?
C14 C13 C19 O1 . . . . -160.3(3) ?
